data_4311911
loop_
_publ_author_name
'Eric Burkholder'
'Vladimir Golub'
'Charles J. O'Connor'
'Jon Zubieta'

_publ_contact_author_address
;Department of Chemistry 
111 College Place
Syracuse University
Syracuse NY 13244    
;
_publ_contact_author_email jazubiet@syr.edu
_publ_contact_author_fax '(315) 443-4070'
_publ_contact_author_name 'Jon Zubieta'
_publ_contact_author_phone '(315) 443-2547'
_publ_section_title
;
 Solid-State Coordination Chemistry of the
 Oxomolybdate-Organodiphosphonate/Nickel-Organoimine System: Structural
 Influences of the Secondary Metal Coordination Cation and Diphosphonate
 Tether Lengths
;
_journal_name_full 'Inorganic Chemistry'
_journal_page_first 7014
_journal_page_last 7029
_journal_paper_doi 10.1021/ic049201k
_journal_volume 43
_journal_year 2004
_chemical_formula_sum 'C27 H30 Mo5 N6 Ni2 O25 P2'
_chemical_formula_weight 1497.63
_space_group_IT_number 2
_symmetry_cell_setting triclinic
_symmetry_Int_Tables_number 2
_symmetry_space_group_name_Hall '-P 1'
_symmetry_space_group_name_H-M 'P -1'
_atom_sites_solution_hydrogens geom
_atom_sites_solution_primary direct
_atom_sites_solution_secondary difmap
_audit_creation_method SHELXL-97
_cell_angle_alpha 88.90(3)
_cell_angle_beta 86.66(3)
_cell_angle_gamma 80.23(3)
_cell_formula_units_Z 2
_cell_length_a 8.7040(17)
_cell_length_b 10.769(2)
_cell_length_c 22.068(4)
_cell_measurement_reflns_used 638
_cell_measurement_temperature 90(2)
_cell_measurement_theta_max 30.63
_cell_measurement_theta_min 1.85
_cell_volume 2035.0(7)
_computing_cell_refinement 'Bruker SAINT'
_computing_data_collection 'Bruker SMART'
_computing_data_reduction 'Bruker SAINT'
_computing_molecular_graphics 'Bruker SHELXTL and CrystalMaker 6.x'
_computing_publication_material 'Bruker SHELXTL'
_computing_structure_refinement 'SHELXL-97 (Sheldrick, 1997)'
_computing_structure_solution 'SHELXS-97 (Sheldrick, 1990)'
_diffrn_ambient_temperature 90(2)
_diffrn_detector_area_resol_mean 512
_diffrn_measured_fraction_theta_full 0.938
_diffrn_measured_fraction_theta_max 0.938
_diffrn_measurement_device_type 'P4 w/ APEX CCD detector'
_diffrn_measurement_method 'Phi and omega scans'
_diffrn_radiation_monochromator graphite
_diffrn_radiation_probe x-ray
_diffrn_radiation_type MoK\a
_diffrn_radiation_wavelength 0.71073
_diffrn_reflns_av_R_equivalents 0.0000
_diffrn_reflns_av_sigmaI/netI 0.0704
_diffrn_reflns_limit_h_max 12
_diffrn_reflns_limit_h_min -12
_diffrn_reflns_limit_k_max 15
_diffrn_reflns_limit_k_min -15
_diffrn_reflns_limit_l_max 31
_diffrn_reflns_limit_l_min -31
_diffrn_reflns_number 25436
_diffrn_reflns_theta_full 30.63
_diffrn_reflns_theta_max 30.63
_diffrn_reflns_theta_min 1.85
_diffrn_source 'fine-focus sealed tube'
_diffrn_standards_decay_% 0.001
_exptl_absorpt_coefficient_mu 2.577
_exptl_absorpt_correction_T_max 0.8204
_exptl_absorpt_correction_T_min 0.5651
_exptl_absorpt_correction_type multi-scan
_exptl_absorpt_process_details TWINABS
_exptl_crystal_colour yellow
_exptl_crystal_density_diffrn 2.444
_exptl_crystal_density_method 'not measured'
_exptl_crystal_description rod
_exptl_crystal_F_000 1460
_exptl_crystal_size_max 0.25
_exptl_crystal_size_mid 0.10
_exptl_crystal_size_min 0.08
_refine_diff_density_max 1.334
_refine_diff_density_min -1.146
_refine_diff_density_rms 0.474
_refine_ls_extinction_method none
_refine_ls_goodness_of_fit_ref 1.247
_refine_ls_hydrogen_treatment constr
_refine_ls_matrix_type full
_refine_ls_number_parameters 605
_refine_ls_number_reflns 25436
_refine_ls_number_restraints 96
_refine_ls_restrained_S_all 1.245
_refine_ls_R_factor_all 0.0898
_refine_ls_R_factor_gt 0.0637
_refine_ls_shift/su_max 0.002
_refine_ls_shift/su_mean 0.000
_refine_ls_structure_factor_coef Fsqd
_refine_ls_weighting_details 'calc w=1/[\s^2^(Fo^2^)+(0.0333P)^2^+80.9736P] where P=(Fo^2^+2Fc^2^)/3'
_refine_ls_weighting_scheme calc
_refine_ls_wR_factor_gt 0.1278
_refine_ls_wR_factor_ref 0.1405
_reflns_number_gt 23423
_reflns_number_total 25436
_reflns_threshold_expression >2sigma(I)
_cod_data_source_file ic049201ksi20040618_041134.cif
_cod_data_source_block compound4
_cod_database_code 4311911

loop_
_symmetry_equiv_pos_as_xyz
'x, y, z'
'-x, -y, -z'

loop_
_atom_site_label
_atom_site_type_symbol
_atom_site_fract_x
_atom_site_fract_y
_atom_site_fract_z
_atom_site_U_iso_or_equiv
_atom_site_adp_type
_atom_site_occupancy
_atom_site_symmetry_multiplicity
_atom_site_calc_flag
_atom_site_refinement_flags
_atom_site_disorder_assembly
_atom_site_disorder_group
Mo1 Mo 0.24059(8) 0.51124(7) 0.29626(3) 0.00335(13) Uani 1 1 d . . .
Mo2 Mo 0.21344(8) 0.43739(7) 0.15164(3) 0.00374(14) Uani 1 1 d . . .
Mo3 Mo 0.15738(9) 0.11044(7) 0.15240(4) 0.00541(14) Uani 1 1 d . . .
Mo4 Mo 0.05631(8) 0.04118(7) 0.29524(3) 0.00371(14) Uani 1 1 d . . .
Mo5 Mo 0.12866(9) 0.27488(8) 0.38421(3) 0.00470(13) Uani 1 1 d . . .
Ni1 Ni 0.07837(13) 0.77332(11) 0.39749(5) 0.0051(2) Uani 1 1 d . . .
Ni2 Ni 0.08287(14) 0.71840(12) 0.06511(6) 0.0086(2) Uani 1 1 d . . .
P1 P -0.0480(2) 0.3496(2) 0.25051(10) 0.0038(4) Uani 1 1 d . . .
P2 P 0.3644(2) 0.2043(2) 0.25536(10) 0.0036(4) Uani 1 1 d . . .
O1 O 0.1321(7) 0.6392(6) 0.3351(3) 0.0066(12) Uani 1 1 d . . .
O2 O 0.1235(7) 0.5403(6) 0.0980(3) 0.0078(12) Uani 1 1 d . . .
O3 O 0.0309(7) 0.4028(6) 0.3031(3) 0.0042(11) Uani 1 1 d U . .
O4 O 0.2727(7) 0.3865(6) 0.3597(3) 0.0075(12) Uani 1 1 d U . .
O5 O 0.2980(7) 0.3434(6) 0.2384(3) 0.0036(11) Uani 1 1 d . . .
O6 O 0.4263(7) 0.5440(6) 0.2935(3) 0.0078(12) Uani 1 1 d . . .
O7 O 0.1833(7) 0.5612(6) 0.2165(3) 0.0063(12) Uani 1 1 d . . .
O8 O -0.0372(7) 0.4280(6) 0.1933(3) 0.0066(12) Uani 1 1 d . . .
O9 O 0.4078(7) 0.4341(6) 0.1319(3) 0.0087(13) Uani 1 1 d U . .
O10 O 0.1873(7) 0.2797(6) 0.1258(3) 0.0071(11) Uani 1 1 d . . .
O11 O 0.0279(6) 0.2104(5) 0.2368(3) 0.0024(11) Uani 1 1 d U . .
O12 O 0.3731(7) 0.1289(6) 0.1987(3) 0.0050(11) Uani 1 1 d U . .
O13 O -0.0248(8) 0.1165(6) 0.1266(3) 0.0117(14) Uani 1 1 d . . .
O14 O 0.2718(8) 0.0184(6) 0.1005(3) 0.0114(13) Uani 1 1 d . . .
O15 O 0.1519(7) -0.0129(6) 0.2179(3) 0.0068(12) Uani 1 1 d U . .
O16 O -0.1264(7) 0.0130(6) 0.2861(3) 0.0082(13) Uani 1 1 d . . .
O17 O 0.1392(7) -0.0848(6) 0.3403(3) 0.0064(12) Uani 1 1 d U . .
O18 O 0.2658(7) 0.1528(6) 0.3078(3) 0.0055(12) Uani 1 1 d U . .
O19 O -0.0038(7) 0.1665(6) 0.3580(3) 0.0092(13) Uani 1 1 d . . .
O20 O 0.2367(7) 0.1798(6) 0.4344(3) 0.0100(13) Uani 1 1 d . . .
O21 O -0.0028(7) 0.3739(6) 0.4306(3) 0.0102(13) Uani 1 1 d . . .
O90 O 0.0060(9) 0.6300(7) 0.4491(3) 0.0133(14) Uani 1 1 d . . .
O91 O 0.0169(8) 0.6401(7) -0.0141(3) 0.0166(15) Uani 1 1 d . . .
O92 O 0.1644(9) 0.7679(7) 0.1481(3) 0.0192(15) Uani 1 1 d . . .
O93 O 0.7548(9) 0.4159(8) 0.1016(3) 0.0242(18) Uani 1 1 d . . .
N1 N -0.1529(8) 0.8385(7) 0.3841(3) 0.0064(14) Uani 1 1 d U . .
N2 N 0.0210(8) 0.8979(7) 0.4659(3) 0.0062(14) Uani 1 1 d . . .
N3 N 0.2877(9) 0.7509(8) 0.4425(3) 0.0092(15) Uani 1 1 d . . .
N4 N 0.2935(9) 0.7337(8) 0.0229(3) 0.0095(15) Uani 1 1 d . . .
N5 N 0.0393(9) 0.8938(8) 0.0311(4) 0.0093(15) Uani 1 1 d . . .
N6 N -0.1400(9) 0.7735(8) 0.0999(4) 0.0109(16) Uani 1 1 d . . .
C1 C -0.2369(10) 0.7931(9) 0.3445(4) 0.0098(18) Uani 1 1 d . . .
H1 H -0.1865 0.7320 0.3176 0.012 Uiso 1 1 calc R . .
C2 C -0.3960(11) 0.8320(10) 0.3412(4) 0.0119(19) Uani 1 1 d . . .
H2 H -0.4510 0.7977 0.3127 0.014 Uiso 1 1 calc R . .
C3 C -0.4713(11) 0.9219(9) 0.3808(5) 0.0109(18) Uani 1 1 d . . .
H3 H -0.5780 0.9508 0.3792 0.013 Uiso 1 1 calc R . .
C4 C -0.3845(10) 0.9692(9) 0.4235(4) 0.0083(17) Uani 1 1 d . . .
H4 H -0.4342 1.0259 0.4526 0.010 Uiso 1 1 calc R . .
C5 C -0.2227(10) 0.9311(8) 0.4225(4) 0.0058(16) Uani 1 1 d U . .
C6 C -0.1156(10) 0.9774(9) 0.4639(4) 0.0079(17) Uani 1 1 d . . .
C7 C 0.1354(11) 0.9125(9) 0.5016(4) 0.0095(17) Uani 1 1 d . . .
C8 C 0.2680(10) 0.8096(9) 0.4957(4) 0.0064(16) Uani 1 1 d . . .
C9 C 0.3634(11) 0.7657(9) 0.5434(4) 0.0098(17) Uani 1 1 d . . .
H9 H 0.3387 0.7969 0.5824 0.012 Uiso 1 1 calc R . .
C10 C 0.4947(10) 0.6753(9) 0.5318(4) 0.0097(17) Uani 1 1 d . . .
H10 H 0.5600 0.6458 0.5627 0.012 Uiso 1 1 calc R . .
C11 C 0.5270(11) 0.6299(9) 0.4740(5) 0.0138(19) Uani 1 1 d . . .
H11 H 0.6218 0.5791 0.4634 0.017 Uiso 1 1 calc R . .
C12 C 0.4142(11) 0.6619(9) 0.4316(5) 0.0122(19) Uani 1 1 d . . .
H12 H 0.4267 0.6204 0.3945 0.015 Uiso 1 1 calc R . .
C13 C 0.4228(10) 0.6515(9) 0.0318(4) 0.0109(18) Uani 1 1 d . . .
H13 H 0.4142 0.5750 0.0509 0.013 Uiso 1 1 calc R . .
C14 C 0.5681(10) 0.6758(10) 0.0138(4) 0.015(2) Uani 1 1 d . . .
H14 H 0.6567 0.6168 0.0207 0.017 Uiso 1 1 calc R . .
C15 C 0.5816(10) 0.7902(9) -0.0150(4) 0.0107(18) Uani 1 1 d . . .
H15 H 0.6792 0.8091 -0.0272 0.013 Uiso 1 1 calc R . .
C16 C 0.4467(11) 0.8752(9) -0.0250(4) 0.0100(17) Uani 1 1 d . . .
H16 H 0.4521 0.9520 -0.0442 0.012 Uiso 1 1 calc R . .
C17 C 0.3024(10) 0.8433(9) -0.0057(4) 0.0088(17) Uani 1 1 d U . .
C18 C 0.1486(10) 0.9305(9) -0.0091(4) 0.0094(17) Uani 1 1 d U . .
C19 C -0.1048(10) 0.9579(9) 0.0432(4) 0.0097(17) Uani 1 1 d . . .
C20 C -0.1952(11) 0.8992(9) 0.0919(4) 0.0091(17) Uani 1 1 d U . .
C21 C -0.3123(11) 0.9617(11) 0.1292(5) 0.017(2) Uani 1 1 d . . .
H21 H -0.3407 1.0488 0.1270 0.020 Uiso 1 1 calc R . .
C22 C -0.3894(13) 0.8891(11) 0.1717(5) 0.018(2) Uani 1 1 d . . .
H22 H -0.4745 0.9279 0.1959 0.022 Uiso 1 1 calc R . .
C23 C -0.3398(13) 0.7645(12) 0.1771(5) 0.022(2) Uani 1 1 d . . .
H23 H -0.3904 0.7169 0.2048 0.027 Uiso 1 1 calc R . .
C24 C -0.2111(13) 0.7065(11) 0.1407(5) 0.017(2) Uani 1 1 d . . .
H24 H -0.1751 0.6205 0.1450 0.021 Uiso 1 1 calc R . .
C25 C -0.2437(10) 0.3485(9) 0.2790(4) 0.0069(16) Uani 1 1 d U . .
H25A H -0.2410 0.3117 0.3195 0.008 Uiso 1 1 calc R . .
H25B H -0.2971 0.4350 0.2826 0.008 Uiso 1 1 calc R . .
C26 C -0.3412(11) 0.2749(10) 0.2395(4) 0.0107(16) Uani 1 1 d U . .
H26A H -0.4040 0.3328 0.2129 0.013 Uiso 1 1 calc R . .
H26B H -0.2719 0.2136 0.2147 0.013 Uiso 1 1 calc R . .
C27 C 0.5520(9) 0.2073(8) 0.2827(4) 0.0058(16) Uani 1 1 d U . .
H27A H 0.5389 0.2493 0.3216 0.007 Uiso 1 1 calc R . .
H27B H 0.6036 0.1214 0.2893 0.007 Uiso 1 1 calc R . .

loop_
_atom_site_aniso_label
_atom_site_aniso_U_11
_atom_site_aniso_U_22
_atom_site_aniso_U_33
_atom_site_aniso_U_23
_atom_site_aniso_U_13
_atom_site_aniso_U_12
Mo1 0.0029(3) 0.0056(3) 0.0016(3) -0.0007(3) 0.0006(2) -0.0009(2)
Mo2 0.0050(3) 0.0050(3) 0.0012(3) -0.0001(3) 0.0004(3) -0.0010(2)
Mo3 0.0081(3) 0.0060(3) 0.0026(3) -0.0014(3) -0.0005(3) -0.0024(3)
Mo4 0.0025(3) 0.0056(3) 0.0032(3) 0.0000(3) 0.0003(3) -0.0010(2)
Mo5 0.0055(3) 0.0071(3) 0.0019(3) 0.0000(3) 0.0004(3) -0.0022(2)
Ni1 0.0057(5) 0.0057(5) 0.0039(5) 0.0000(4) -0.0001(4) -0.0014(4)
Ni2 0.0081(5) 0.0089(6) 0.0084(5) 0.0006(5) -0.0004(4) -0.0006(4)
P1 0.0009(8) 0.0072(10) 0.0036(10) -0.0019(8) 0.0001(7) -0.0010(7)
P2 0.0023(9) 0.0056(10) 0.0025(9) 0.0007(8) -0.0004(7) 0.0001(7)
O1 0.008(3) 0.008(3) 0.004(3) -0.002(2) 0.001(2) -0.002(2)
O2 0.008(3) 0.007(3) 0.007(3) -0.004(2) 0.002(2) 0.002(2)
O3 0.006(2) 0.005(2) 0.001(2) 0.001(2) 0.002(2) 0.000(2)
O4 0.008(2) 0.009(3) 0.008(3) -0.001(2) -0.001(2) -0.007(2)
O5 0.004(3) 0.005(3) 0.001(3) -0.001(2) 0.000(2) 0.003(2)
O6 0.008(3) 0.009(3) 0.006(3) -0.002(3) 0.001(2) 0.000(2)
O7 0.006(3) 0.011(3) 0.002(3) -0.001(2) -0.001(2) -0.001(2)
O8 0.006(3) 0.008(3) 0.006(3) 0.006(2) -0.004(2) -0.002(2)
O9 0.005(2) 0.013(3) 0.007(3) 0.001(2) 0.005(2) -0.001(2)
O10 0.007(3) 0.005(3) 0.009(3) 0.003(3) 0.005(2) -0.002(2)
O11 0.0026(13) 0.0025(14) 0.0019(13) 0.0003(9) 0.0005(9) -0.0003(9)
O12 0.0051(14) 0.0052(14) 0.0049(14) -0.0011(9) -0.0005(9) -0.0008(9)
O13 0.011(3) 0.013(3) 0.012(3) 0.002(3) -0.002(3) -0.004(3)
O14 0.014(3) 0.010(3) 0.011(3) -0.002(3) -0.002(3) -0.004(3)
O15 0.008(2) 0.010(3) 0.002(2) -0.001(2) 0.002(2) -0.002(2)
O16 0.007(3) 0.007(3) 0.010(3) 0.004(2) -0.004(2) 0.002(2)
O17 0.007(2) 0.005(3) 0.006(3) 0.004(2) 0.002(2) -0.001(2)
O18 0.008(2) 0.007(3) 0.001(2) 0.001(2) 0.001(2) 0.000(2)
O19 0.009(3) 0.010(3) 0.009(3) 0.000(3) 0.001(2) -0.001(2)
O20 0.009(3) 0.013(3) 0.009(3) 0.002(3) -0.002(2) -0.005(3)
O21 0.010(3) 0.013(3) 0.006(3) 0.000(3) -0.002(2) 0.001(3)
O90 0.027(4) 0.012(3) 0.003(3) 0.003(3) 0.002(3) -0.010(3)
O91 0.012(3) 0.025(4) 0.015(4) -0.003(3) -0.006(3) -0.007(3)
O92 0.030(4) 0.015(4) 0.013(3) 0.001(3) -0.006(3) -0.003(3)
O93 0.024(4) 0.037(5) 0.013(4) 0.011(3) -0.008(3) -0.007(4)
N1 0.008(3) 0.010(3) 0.002(3) 0.001(2) -0.001(2) -0.002(2)
N2 0.004(3) 0.012(4) 0.002(3) 0.001(3) 0.001(3) -0.003(3)
N3 0.012(4) 0.011(4) 0.005(3) 0.000(3) 0.000(3) -0.003(3)
N4 0.008(3) 0.012(4) 0.008(3) -0.001(3) 0.001(3) -0.001(3)
N5 0.011(3) 0.010(4) 0.007(4) 0.000(3) 0.001(3) -0.001(3)
N6 0.014(4) 0.011(4) 0.006(3) 0.006(3) 0.004(3) 0.003(3)
C1 0.007(4) 0.019(5) 0.004(4) -0.004(4) 0.004(3) -0.003(3)
C2 0.007(4) 0.020(5) 0.009(4) -0.005(4) 0.004(3) -0.004(4)
C3 0.011(4) 0.007(4) 0.016(5) 0.005(4) -0.008(4) -0.004(3)
C4 0.010(4) 0.008(4) 0.008(4) 0.000(3) 0.001(3) -0.004(3)
C5 0.0062(17) 0.0059(18) 0.0055(18) -0.0002(10) -0.0005(10) -0.0014(10)
C6 0.007(4) 0.013(4) 0.004(4) 0.005(3) 0.001(3) -0.004(3)
C7 0.015(4) 0.006(4) 0.009(4) 0.002(3) 0.002(3) -0.005(3)
C8 0.003(3) 0.008(4) 0.007(4) -0.002(3) -0.001(3) 0.002(3)
C9 0.011(4) 0.014(5) 0.006(4) 0.001(3) -0.003(3) -0.004(4)
C10 0.009(4) 0.007(4) 0.013(4) -0.002(4) -0.002(3) 0.000(3)
C11 0.011(4) 0.006(4) 0.025(5) 0.000(4) -0.001(4) -0.003(3)
C12 0.013(4) 0.004(4) 0.018(5) -0.003(4) -0.001(4) 0.002(3)
C13 0.008(4) 0.008(4) 0.016(5) -0.001(4) 0.001(4) -0.002(3)
C14 0.005(4) 0.028(6) 0.009(4) -0.001(4) 0.001(3) 0.002(4)
C15 0.005(4) 0.015(5) 0.010(4) -0.002(4) 0.003(3) 0.004(3)
C16 0.013(4) 0.010(4) 0.009(4) 0.004(3) 0.001(3) -0.008(3)
C17 0.0092(18) 0.0088(19) 0.0085(19) -0.0006(10) -0.0006(10) -0.0019(10)
C18 0.011(3) 0.011(3) 0.008(3) -0.005(3) -0.002(3) -0.003(3)
C19 0.008(4) 0.012(4) 0.010(4) -0.002(4) -0.008(3) -0.001(3)
C20 0.0093(18) 0.0090(19) 0.0091(19) 0.0001(10) -0.0013(10) -0.0016(10)
C21 0.014(4) 0.022(5) 0.013(5) 0.006(4) 0.002(4) 0.002(4)
C22 0.023(5) 0.025(6) 0.006(4) 0.004(4) 0.004(4) -0.001(4)
C23 0.021(5) 0.033(7) 0.008(4) -0.001(5) 0.004(4) 0.007(5)
C24 0.019(5) 0.015(5) 0.017(5) -0.001(4) -0.001(4) -0.001(4)
C25 0.0069(18) 0.0075(18) 0.0063(18) -0.0003(10) -0.0005(10) -0.0010(10)
C26 0.011(3) 0.017(3) 0.006(3) 0.001(3) 0.002(3) -0.005(3)
C27 0.0055(17) 0.0064(18) 0.0056(18) -0.0001(10) -0.0005(10) -0.0014(10)

loop_
_atom_type_symbol
_atom_type_description
_atom_type_scat_dispersion_real
_atom_type_scat_dispersion_imag
_atom_type_scat_source
C C 0.0033 0.0016 'International Tables Vol C Tables 4.2.6.8 and 6.1.1.4'
H H 0.0000 0.0000 'International Tables Vol C Tables 4.2.6.8 and 6.1.1.4'
N N 0.0061 0.0033 'International Tables Vol C Tables 4.2.6.8 and 6.1.1.4'
O O 0.0106 0.0060 'International Tables Vol C Tables 4.2.6.8 and 6.1.1.4'
P P 0.1023 0.0942 'International Tables Vol C Tables 4.2.6.8 and 6.1.1.4'
Ni Ni 0.3393 1.1124 'International Tables Vol C Tables 4.2.6.8 and 6.1.1.4'
Mo Mo -1.6832 0.6857 'International Tables Vol C Tables 4.2.6.8 and 6.1.1.4'

loop_
_geom_angle_atom_site_label_1
_geom_angle_atom_site_label_2
_geom_angle_atom_site_label_3
_geom_angle
_geom_angle_site_symmetry_1
_geom_angle_site_symmetry_3
_geom_angle_publ_flag
O6 Mo1 O1 103.2(3) . . ?
O6 Mo1 O7 100.1(3) . . ?
O1 Mo1 O7 98.1(3) . . ?
O6 Mo1 O4 95.5(3) . . ?
O1 Mo1 O4 101.8(3) . . ?
O7 Mo1 O4 151.1(3) . . ?
O6 Mo1 O5 95.3(3) . . ?
O1 Mo1 O5 160.5(3) . . ?
O7 Mo1 O5 72.5(3) . . ?
O4 Mo1 O5 82.0(2) . . ?
O6 Mo1 O3 162.0(3) . . ?
O1 Mo1 O3 91.6(3) . . ?
O7 Mo1 O3 87.8(2) . . ?
O4 Mo1 O3 71.1(2) . . ?
O5 Mo1 O3 71.4(2) . . ?
O9 Mo2 O2 102.2(3) . . ?
O9 Mo2 O10 100.8(3) . . ?
O2 Mo2 O10 104.0(3) . . ?
O9 Mo2 O7 100.2(3) . . ?
O2 Mo2 O7 94.8(3) . . ?
O10 Mo2 O7 148.0(3) . . ?
O9 Mo2 O5 85.1(3) . . ?
O2 Mo2 O5 164.8(3) . . ?
O10 Mo2 O5 87.5(2) . . ?
O7 Mo2 O5 70.5(2) . . ?
O9 Mo2 O8 170.8(3) . . ?
O2 Mo2 O8 86.6(3) . . ?
O10 Mo2 O8 79.3(3) . . ?
O7 Mo2 O8 76.2(2) . . ?
O5 Mo2 O8 85.7(2) . . ?
O14 Mo3 O13 102.6(3) . . ?
O14 Mo3 O15 99.0(3) . . ?
O13 Mo3 O15 100.3(3) . . ?
O14 Mo3 O10 102.0(3) . . ?
O13 Mo3 O10 97.2(3) . . ?
O15 Mo3 O10 148.9(3) . . ?
O14 Mo3 O12 88.0(3) . . ?
O13 Mo3 O12 169.3(3) . . ?
O15 Mo3 O12 78.9(2) . . ?
O10 Mo3 O12 79.1(2) . . ?
O14 Mo3 O11 168.8(3) . . ?
O13 Mo3 O11 84.9(3) . . ?
O15 Mo3 O11 71.3(2) . . ?
O10 Mo3 O11 85.0(2) . . ?
O12 Mo3 O11 84.7(2) . . ?
O16 Mo4 O17 103.9(3) . . ?
O16 Mo4 O15 99.4(3) . . ?
O17 Mo4 O15 99.6(3) . . ?
O16 Mo4 O19 95.8(3) . . ?
O17 Mo4 O19 99.0(3) . . ?
O15 Mo4 O19 152.4(3) . . ?
O16 Mo4 O11 94.0(3) . . ?
O17 Mo4 O11 162.0(3) . . ?
O15 Mo4 O11 74.4(2) . . ?
O19 Mo4 O11 81.7(2) . . ?
O16 Mo4 O18 160.3(3) . . ?
O17 Mo4 O18 92.5(3) . . ?
O15 Mo4 O18 88.4(2) . . ?
O19 Mo4 O18 70.5(2) . . ?
O11 Mo4 O18 70.6(2) . . ?
O20 Mo5 O21 103.3(3) . . ?
O20 Mo5 O19 101.3(3) . . ?
O21 Mo5 O19 99.9(3) . . ?
O20 Mo5 O4 100.3(3) . . ?
O21 Mo5 O4 100.2(3) . . ?
O19 Mo5 O4 146.0(3) . . ?
O20 Mo5 O18 87.5(3) . . ?
O21 Mo5 O18 168.2(3) . . ?
O19 Mo5 O18 73.0(3) . . ?
O4 Mo5 O18 82.2(3) . . ?
O20 Mo5 O3 167.8(3) . . ?
O21 Mo5 O3 86.5(3) . . ?
O19 Mo5 O3 83.8(2) . . ?
O4 Mo5 O3 70.4(2) . . ?
O18 Mo5 O3 83.4(2) . . ?
O1 Ni1 N2 175.2(3) . . ?
O1 Ni1 N1 102.1(3) . . ?
N2 Ni1 N1 78.5(3) . . ?
O1 Ni1 O90 83.2(3) . . ?
N2 Ni1 O90 92.1(3) . . ?
N1 Ni1 O90 87.3(3) . . ?
O1 Ni1 O17 94.3(2) . 1_565 ?
N2 Ni1 O17 90.5(3) . 1_565 ?
N1 Ni1 O17 89.6(3) . 1_565 ?
O90 Ni1 O17 175.4(3) . 1_565 ?
O1 Ni1 N3 100.6(3) . . ?
N2 Ni1 N3 78.5(3) . . ?
N1 Ni1 N3 156.8(3) . . ?
O90 Ni1 N3 90.6(3) . . ?
O17 Ni1 N3 93.6(3) 1_565 . ?
N5 Ni2 O2 178.7(3) . . ?
N5 Ni2 N4 78.7(3) . . ?
O2 Ni2 N4 101.7(3) . . ?
N5 Ni2 N6 80.0(3) . . ?
O2 Ni2 N6 99.6(3) . . ?
N4 Ni2 N6 158.4(3) . . ?
N5 Ni2 O91 92.4(3) . . ?
O2 Ni2 O91 86.3(3) . . ?
N4 Ni2 O91 89.9(3) . . ?
N6 Ni2 O91 95.0(3) . . ?
N5 Ni2 O92 96.2(3) . . ?
O2 Ni2 O92 85.1(3) . . ?
N4 Ni2 O92 89.7(3) . . ?
N6 Ni2 O92 88.7(3) . . ?
O91 Ni2 O92 171.1(3) . . ?
O8 P1 O3 111.2(4) . . ?
O8 P1 O11 109.1(3) . . ?
O3 P1 O11 111.1(3) . . ?
O8 P1 C25 113.4(4) . . ?
O3 P1 C25 104.6(4) . . ?
O11 P1 C25 107.4(4) . . ?
O12 P2 O18 112.5(4) . . ?
O12 P2 O5 107.1(3) . . ?
O18 P2 O5 112.2(3) . . ?
O12 P2 C27 112.3(4) . . ?
O18 P2 C27 107.0(4) . . ?
O5 P2 C27 105.6(4) . . ?
Mo1 O1 Ni1 158.6(4) . . ?
Mo2 O2 Ni2 147.1(4) . . ?
P1 O3 Mo1 127.8(3) . . ?
P1 O3 Mo5 121.7(3) . . ?
Mo1 O3 Mo5 93.7(2) . . ?
Mo1 O4 Mo5 124.8(3) . . ?
P2 O5 Mo1 130.0(3) . . ?
P2 O5 Mo2 132.9(4) . . ?
Mo1 O5 Mo2 96.9(2) . . ?
Mo1 O7 Mo2 120.0(3) . . ?
P1 O8 Mo2 116.6(3) . . ?
Mo2 O10 Mo3 144.6(3) . . ?
P1 O11 Mo4 131.2(3) . . ?
P1 O11 Mo3 133.6(3) . . ?
Mo4 O11 Mo3 95.2(2) . . ?
P2 O12 Mo3 120.8(3) . . ?
Mo4 O15 Mo3 119.2(3) . . ?
Mo4 O17 Ni1 141.4(3) . 1_545 ?
P2 O18 Mo5 124.3(4) . . ?
P2 O18 Mo4 125.2(3) . . ?
Mo5 O18 Mo4 92.5(2) . . ?
Mo5 O19 Mo4 124.0(3) . . ?
C1 N1 C5 119.6(8) . . ?
C1 N1 Ni1 125.4(6) . . ?
C5 N1 Ni1 114.9(6) . . ?
C7 N2 C6 124.3(8) . . ?
C7 N2 Ni1 116.5(6) . . ?
C6 N2 Ni1 117.5(6) . . ?
C8 N3 C12 119.4(8) . . ?
C8 N3 Ni1 111.5(6) . . ?
C12 N3 Ni1 126.4(7) . . ?
C13 N4 C17 120.1(8) . . ?
C13 N4 Ni2 122.7(7) . . ?
C17 N4 Ni2 116.1(6) . . ?
C19 N5 C18 125.4(8) . . ?
C19 N5 Ni2 116.1(6) . . ?
C18 N5 Ni2 117.7(6) . . ?
C24 N6 C20 120.1(8) . . ?
C24 N6 Ni2 123.7(7) . . ?
C20 N6 Ni2 113.7(6) . . ?
N1 C1 C2 123.2(9) . . ?
N1 C1 H1 118.4 . . ?
C2 C1 H1 118.4 . . ?
C3 C2 C1 118.8(9) . . ?
C3 C2 H2 120.6 . . ?
C1 C2 H2 120.6 . . ?
C2 C3 C4 118.6(9) . . ?
C2 C3 H3 120.7 . . ?
C4 C3 H3 120.7 . . ?
C5 C4 C3 119.9(9) . . ?
C5 C4 H4 120.1 . . ?
C3 C4 H4 120.1 . . ?
N1 C5 C4 119.6(8) . . ?
N1 C5 C6 114.8(8) . . ?
C4 C5 C6 125.4(8) . . ?
N2 C6 C7 117.9(8) . 2_576 ?
N2 C6 C5 111.5(8) . . ?
C7 C6 C5 130.5(8) 2_576 . ?
N2 C7 C6 117.6(8) . 2_576 ?
N2 C7 C8 112.4(8) . . ?
C6 C7 C8 129.9(8) 2_576 . ?
N3 C8 C9 120.4(8) . . ?
N3 C8 C7 115.6(8) . . ?
C9 C8 C7 123.8(8) . . ?
C10 C9 C8 119.2(9) . . ?
C10 C9 H9 120.4 . . ?
C8 C9 H9 120.4 . . ?
C11 C10 C9 119.0(9) . . ?
C11 C10 H10 120.5 . . ?
C9 C10 H10 120.5 . . ?
C10 C11 C12 118.3(9) . . ?
C10 C11 H11 120.8 . . ?
C12 C11 H11 120.8 . . ?
N3 C12 C11 121.9(9) . . ?
N3 C12 H12 119.0 . . ?
C11 C12 H12 119.0 . . ?
N4 C13 C14 122.1(10) . . ?
N4 C13 H13 118.9 . . ?
C14 C13 H13 118.9 . . ?
C13 C14 C15 119.2(9) . . ?
C13 C14 H14 120.4 . . ?
C15 C14 H14 120.4 . . ?
C16 C15 C14 118.7(8) . . ?
C16 C15 H15 120.7 . . ?
C14 C15 H15 120.7 . . ?
C15 C16 C17 118.9(9) . . ?
C15 C16 H16 120.6 . . ?
C17 C16 H16 120.6 . . ?
N4 C17 C16 121.0(8) . . ?
N4 C17 C18 114.4(8) . . ?
C16 C17 C18 124.4(9) . . ?
N5 C18 C19 117.8(8) . 2_575 ?
N5 C18 C17 110.8(8) . . ?
C19 C18 C17 131.4(9) 2_575 . ?
N5 C19 C18 116.7(9) . 2_575 ?
N5 C19 C20 113.6(8) . . ?
C18 C19 C20 129.6(8) 2_575 . ?
C21 C20 N6 121.3(9) . . ?
C21 C20 C19 125.6(9) . . ?
N6 C20 C19 112.8(8) . . ?
C20 C21 C22 117.7(10) . . ?
C20 C21 H21 121.1 . . ?
C22 C21 H21 121.1 . . ?
C23 C22 C21 120.1(10) . . ?
C23 C22 H22 119.9 . . ?
C21 C22 H22 119.9 . . ?
C22 C23 C24 119.7(11) . . ?
C22 C23 H23 120.2 . . ?
C24 C23 H23 120.2 . . ?
N6 C24 C23 120.5(10) . . ?
N6 C24 H24 119.8 . . ?
C23 C24 H24 119.8 . . ?
C26 C25 P1 115.1(6) . . ?
C26 C25 H25A 108.5 . . ?
P1 C25 H25A 108.5 . . ?
C26 C25 H25B 108.5 . . ?
P1 C25 H25B 108.5 . . ?
H25A C25 H25B 107.5 . . ?
C27 C26 C25 108.3(7) 1_455 . ?
C27 C26 H26A 110.0 1_455 . ?
C25 C26 H26A 110.0 . . ?
C27 C26 H26B 110.0 1_455 . ?
C25 C26 H26B 110.0 . . ?
H26A C26 H26B 108.4 . . ?
C26 C27 P2 114.0(6) 1_655 . ?
C26 C27 H27A 108.7 1_655 . ?
P2 C27 H27A 108.7 . . ?
C26 C27 H27B 108.7 1_655 . ?
P2 C27 H27B 108.7 . . ?
H27A C27 H27B 107.6 . . ?

loop_
_geom_bond_atom_site_label_1
_geom_bond_atom_site_label_2
_geom_bond_distance
_geom_bond_site_symmetry_2
_geom_bond_publ_flag
Mo1 O6 1.709(6) . ?
Mo1 O1 1.741(6) . ?
Mo1 O7 1.901(6) . ?
Mo1 O4 1.920(7) . ?
Mo1 O5 2.203(6) . ?
Mo1 O3 2.324(6) . ?
Mo2 O9 1.716(6) . ?
Mo2 O2 1.734(7) . ?
Mo2 O10 1.857(7) . ?
Mo2 O7 1.951(6) . ?
Mo2 O5 2.252(6) . ?
Mo2 O8 2.335(6) . ?
Mo3 O14 1.692(7) . ?
Mo3 O13 1.707(7) . ?
Mo3 O15 1.948(6) . ?
Mo3 O10 1.959(7) . ?
Mo3 O12 2.229(6) . ?
Mo3 O11 2.307(6) . ?
Mo4 O16 1.693(6) . ?
Mo4 O17 1.745(6) . ?
Mo4 O15 1.912(6) . ?
Mo4 O19 1.940(7) . ?
Mo4 O11 2.199(6) . ?
Mo4 O18 2.379(6) . ?
Mo5 O20 1.706(7) . ?
Mo5 O21 1.728(7) . ?
Mo5 O19 1.893(7) . ?
Mo5 O4 1.928(6) . ?
Mo5 O18 2.306(6) . ?
Mo5 O3 2.348(6) . ?
Ni1 O1 1.994(6) . ?
Ni1 N2 2.022(8) . ?
Ni1 N1 2.053(7) . ?
Ni1 O90 2.062(7) . ?
Ni1 O17 2.082(6) 1_565 ?
Ni1 N3 2.102(8) . ?
Ni2 N5 2.003(8) . ?
Ni2 O2 2.019(7) . ?
Ni2 N4 2.038(8) . ?
Ni2 N6 2.039(8) . ?
Ni2 O91 2.106(7) . ?
Ni2 O92 2.111(7) . ?
P1 O8 1.513(7) . ?
P1 O3 1.549(7) . ?
P1 O11 1.559(6) . ?
P1 C25 1.783(9) . ?
P2 O12 1.495(6) . ?
P2 O18 1.550(6) . ?
P2 O5 1.558(6) . ?
P2 C27 1.779(8) . ?
O17 Ni1 2.082(6) 1_545 ?
N1 C1 1.323(11) . ?
N1 C5 1.359(11) . ?
N2 C7 1.337(12) . ?
N2 C6 1.345(11) . ?
N3 C8 1.333(11) . ?
N3 C12 1.345(12) . ?
N4 C13 1.330(11) . ?
N4 C17 1.340(12) . ?
N5 C19 1.340(11) . ?
N5 C18 1.364(12) . ?
N6 C24 1.333(13) . ?
N6 C20 1.369(12) . ?
C1 C2 1.383(12) . ?
C1 H1 0.9300 . ?
C2 C3 1.371(13) . ?
C2 H2 0.9300 . ?
C3 C4 1.397(13) . ?
C3 H3 0.9300 . ?
C4 C5 1.397(12) . ?
C4 H4 0.9300 . ?
C5 C6 1.493(12) . ?
C6 C7 1.401(13) 2_576 ?
C7 C6 1.401(13) 2_576 ?
C7 C8 1.460(12) . ?
C8 C9 1.404(12) . ?
C9 C10 1.384(12) . ?
C9 H9 0.9300 . ?
C10 C11 1.371(14) . ?
C10 H10 0.9300 . ?
C11 C12 1.393(13) . ?
C11 H11 0.9300 . ?
C12 H12 0.9300 . ?
C13 C14 1.370(13) . ?
C13 H13 0.9300 . ?
C14 C15 1.394(14) . ?
C14 H14 0.9300 . ?
C15 C16 1.387(12) . ?
C15 H15 0.9300 . ?
C16 C17 1.398(12) . ?
C16 H16 0.9300 . ?
C17 C18 1.503(13) . ?
C18 C19 1.414(13) 2_575 ?
C19 C18 1.414(13) 2_575 ?
C19 C20 1.490(13) . ?
C20 C21 1.364(13) . ?
C21 C22 1.420(14) . ?
C21 H21 0.9300 . ?
C22 C23 1.344(16) . ?
C22 H22 0.9300 . ?
C23 C24 1.402(14) . ?
C23 H23 0.9300 . ?
C24 H24 0.9300 . ?
C25 C26 1.565(13) . ?
C25 H25A 0.9700 . ?
C25 H25B 0.9700 . ?
C26 C27 1.550(12) 1_455 ?
C26 H26A 0.9700 . ?
C26 H26B 0.9700 . ?
C27 C26 1.550(12) 1_655 ?
C27 H27A 0.9700 . ?
C27 H27B 0.9700 . ?

loop_
_geom_torsion_atom_site_label_1
_geom_torsion_atom_site_label_2
_geom_torsion_atom_site_label_3
_geom_torsion_atom_site_label_4
_geom_torsion
_geom_torsion_site_symmetry_1
_geom_torsion_site_symmetry_2
_geom_torsion_site_symmetry_3
_geom_torsion_site_symmetry_4
_geom_torsion_publ_flag
O6 Mo1 O1 Ni1 -41.7(11) . . . . ?
O7 Mo1 O1 Ni1 -144.1(10) . . . . ?
O4 Mo1 O1 Ni1 56.9(11) . . . . ?
O5 Mo1 O1 Ni1 156.5(7) . . . . ?
O3 Mo1 O1 Ni1 127.9(11) . . . . ?
N2 Ni1 O1 Mo1 -73(4) . . . . ?
N1 Ni1 O1 Mo1 -169.2(10) . . . . ?
O90 Ni1 O1 Mo1 -83.5(11) . . . . ?
O17 Ni1 O1 Mo1 100.3(11) 1_565 . . . ?
N3 Ni1 O1 Mo1 5.8(11) . . . . ?
O9 Mo2 O2 Ni2 -66.3(7) . . . . ?
O10 Mo2 O2 Ni2 -170.9(6) . . . . ?
O7 Mo2 O2 Ni2 35.3(7) . . . . ?
O5 Mo2 O2 Ni2 51.3(14) . . . . ?
O8 Mo2 O2 Ni2 111.1(7) . . . . ?
N5 Ni2 O2 Mo2 -177(100) . . . . ?
N4 Ni2 O2 Mo2 73.4(7) . . . . ?
N6 Ni2 O2 Mo2 -103.1(7) . . . . ?
O91 Ni2 O2 Mo2 162.5(7) . . . . ?
O92 Ni2 O2 Mo2 -15.2(7) . . . . ?
O8 P1 O3 Mo1 -30.2(5) . . . . ?
O11 P1 O3 Mo1 91.5(5) . . . . ?
C25 P1 O3 Mo1 -152.9(4) . . . . ?
O8 P1 O3 Mo5 -155.3(3) . . . . ?
O11 P1 O3 Mo5 -33.6(5) . . . . ?
C25 P1 O3 Mo5 82.0(5) . . . . ?
O6 Mo1 O3 P1 -91.2(9) . . . . ?
O1 Mo1 O3 P1 123.3(5) . . . . ?
O7 Mo1 O3 P1 25.3(4) . . . . ?
O4 Mo1 O3 P1 -134.8(5) . . . . ?
O5 Mo1 O3 P1 -47.1(4) . . . . ?
O6 Mo1 O3 Mo5 44.6(9) . . . . ?
O1 Mo1 O3 Mo5 -100.9(3) . . . . ?
O7 Mo1 O3 Mo5 161.1(3) . . . . ?
O4 Mo1 O3 Mo5 1.0(2) . . . . ?
O5 Mo1 O3 Mo5 88.7(2) . . . . ?
O20 Mo5 O3 P1 96.7(13) . . . . ?
O21 Mo5 O3 P1 -119.3(4) . . . . ?
O19 Mo5 O3 P1 -18.9(4) . . . . ?
O4 Mo5 O3 P1 138.6(4) . . . . ?
O18 Mo5 O3 P1 54.6(4) . . . . ?
O20 Mo5 O3 Mo1 -42.9(14) . . . . ?
O21 Mo5 O3 Mo1 101.1(3) . . . . ?
O19 Mo5 O3 Mo1 -158.5(3) . . . . ?
O4 Mo5 O3 Mo1 -1.0(2) . . . . ?
O18 Mo5 O3 Mo1 -85.0(2) . . . . ?
O6 Mo1 O4 Mo5 -169.1(4) . . . . ?
O1 Mo1 O4 Mo5 86.1(4) . . . . ?
O7 Mo1 O4 Mo5 -46.5(8) . . . . ?
O5 Mo1 O4 Mo5 -74.6(4) . . . . ?
O3 Mo1 O4 Mo5 -1.5(3) . . . . ?
O20 Mo5 O4 Mo1 173.2(4) . . . . ?
O21 Mo5 O4 Mo1 -81.1(4) . . . . ?
O19 Mo5 O4 Mo1 44.4(7) . . . . ?
O18 Mo5 O4 Mo1 87.3(4) . . . . ?
O3 Mo5 O4 Mo1 1.5(3) . . . . ?
O12 P2 O5 Mo1 177.2(4) . . . . ?
O18 P2 O5 Mo1 53.3(5) . . . . ?
C27 P2 O5 Mo1 -62.9(5) . . . . ?
O12 P2 O5 Mo2 2.5(6) . . . . ?
O18 P2 O5 Mo2 -121.4(5) . . . . ?
C27 P2 O5 Mo2 122.4(5) . . . . ?
O6 Mo1 O5 P2 84.3(5) . . . . ?
O1 Mo1 O5 P2 -113.4(8) . . . . ?
O7 Mo1 O5 P2 -176.8(5) . . . . ?
O4 Mo1 O5 P2 -10.5(4) . . . . ?
O3 Mo1 O5 P2 -83.2(5) . . . . ?
O6 Mo1 O5 Mo2 -99.6(3) . . . . ?
O1 Mo1 O5 Mo2 62.7(9) . . . . ?
O7 Mo1 O5 Mo2 -0.7(2) . . . . ?
O4 Mo1 O5 Mo2 165.6(3) . . . . ?
O3 Mo1 O5 Mo2 92.9(2) . . . . ?
O9 Mo2 O5 P2 -80.8(5) . . . . ?
O2 Mo2 O5 P2 159.6(9) . . . . ?
O10 Mo2 O5 P2 20.3(5) . . . . ?
O7 Mo2 O5 P2 176.6(5) . . . . ?
O8 Mo2 O5 P2 99.7(5) . . . . ?
O9 Mo2 O5 Mo1 103.3(3) . . . . ?
O2 Mo2 O5 Mo1 -16.3(11) . . . . ?
O10 Mo2 O5 Mo1 -155.6(3) . . . . ?
O7 Mo2 O5 Mo1 0.6(2) . . . . ?
O8 Mo2 O5 Mo1 -76.2(2) . . . . ?
O6 Mo1 O7 Mo2 93.3(4) . . . . ?
O1 Mo1 O7 Mo2 -161.6(4) . . . . ?
O4 Mo1 O7 Mo2 -28.4(7) . . . . ?
O5 Mo1 O7 Mo2 0.9(3) . . . . ?
O3 Mo1 O7 Mo2 -70.4(3) . . . . ?
O9 Mo2 O7 Mo1 -81.9(4) . . . . ?
O2 Mo2 O7 Mo1 174.7(4) . . . . ?
O10 Mo2 O7 Mo1 48.4(7) . . . . ?
O5 Mo2 O7 Mo1 -0.9(3) . . . . ?
O8 Mo2 O7 Mo1 89.5(4) . . . . ?
O3 P1 O8 Mo2 62.3(4) . . . . ?
O11 P1 O8 Mo2 -60.6(4) . . . . ?
C25 P1 O8 Mo2 179.8(4) . . . . ?
O9 Mo2 O8 P1 -14(2) . . . . ?
O2 Mo2 O8 P1 -177.2(4) . . . . ?
O10 Mo2 O8 P1 77.9(4) . . . . ?
O7 Mo2 O8 P1 -81.3(4) . . . . ?
O5 Mo2 O8 P1 -10.3(4) . . . . ?
O9 Mo2 O10 Mo3 107.1(6) . . . . ?
O2 Mo2 O10 Mo3 -147.3(6) . . . . ?
O7 Mo2 O10 Mo3 -23.2(10) . . . . ?
O5 Mo2 O10 Mo3 22.5(6) . . . . ?
O8 Mo2 O10 Mo3 -63.6(6) . . . . ?
O14 Mo3 O10 Mo2 -139.9(6) . . . . ?
O13 Mo3 O10 Mo2 115.4(6) . . . . ?
O15 Mo3 O10 Mo2 -8.5(10) . . . . ?
O12 Mo3 O10 Mo2 -54.3(6) . . . . ?
O11 Mo3 O10 Mo2 31.3(6) . . . . ?
O8 P1 O11 Mo4 -179.4(4) . . . . ?
O3 P1 O11 Mo4 57.6(5) . . . . ?
C25 P1 O11 Mo4 -56.2(5) . . . . ?
O8 P1 O11 Mo3 3.8(6) . . . . ?
O3 P1 O11 Mo3 -119.2(4) . . . . ?
C25 P1 O11 Mo3 127.0(5) . . . . ?
O16 Mo4 O11 P1 82.5(5) . . . . ?
O17 Mo4 O11 P1 -106.1(9) . . . . ?
O15 Mo4 O11 P1 -178.8(5) . . . . ?
O19 Mo4 O11 P1 -12.7(4) . . . . ?
O18 Mo4 O11 P1 -84.9(4) . . . . ?
O16 Mo4 O11 Mo3 -99.8(3) . . . . ?
O17 Mo4 O11 Mo3 71.6(9) . . . . ?
O15 Mo4 O11 Mo3 -1.1(2) . . . . ?
O19 Mo4 O11 Mo3 165.0(3) . . . . ?
O18 Mo4 O11 Mo3 92.8(2) . . . . ?
O14 Mo3 O11 P1 148.6(13) . . . . ?
O13 Mo3 O11 P1 -78.6(5) . . . . ?
O15 Mo3 O11 P1 178.7(5) . . . . ?
O10 Mo3 O11 P1 19.1(5) . . . . ?
O12 Mo3 O11 P1 98.6(5) . . . . ?
O14 Mo3 O11 Mo4 -28.9(15) . . . . ?
O13 Mo3 O11 Mo4 103.8(3) . . . . ?
O15 Mo3 O11 Mo4 1.1(2) . . . . ?
O10 Mo3 O11 Mo4 -158.5(3) . . . . ?
O12 Mo3 O11 Mo4 -78.9(2) . . . . ?
O18 P2 O12 Mo3 60.5(5) . . . . ?
O5 P2 O12 Mo3 -63.3(5) . . . . ?
C27 P2 O12 Mo3 -178.8(4) . . . . ?
O14 Mo3 O12 P2 -179.3(5) . . . . ?
O13 Mo3 O12 P2 7.0(18) . . . . ?
O15 Mo3 O12 P2 -79.8(4) . . . . ?
O10 Mo3 O12 P2 78.1(4) . . . . ?
O11 Mo3 O12 P2 -7.9(4) . . . . ?
O16 Mo4 O15 Mo3 93.0(4) . . . . ?
O17 Mo4 O15 Mo3 -161.0(4) . . . . ?
O19 Mo4 O15 Mo3 -29.3(7) . . . . ?
O11 Mo4 O15 Mo3 1.5(3) . . . . ?
O18 Mo4 O15 Mo3 -68.8(3) . . . . ?
O14 Mo3 O15 Mo4 172.9(4) . . . . ?
O13 Mo3 O15 Mo4 -82.4(4) . . . . ?
O10 Mo3 O15 Mo4 40.8(7) . . . . ?
O12 Mo3 O15 Mo4 86.7(3) . . . . ?
O11 Mo3 O15 Mo4 -1.5(3) . . . . ?
O16 Mo4 O17 Ni1 -17.1(7) . . . 1_545 ?
O15 Mo4 O17 Ni1 -119.3(6) . . . 1_545 ?
O19 Mo4 O17 Ni1 81.2(6) . . . 1_545 ?
O11 Mo4 O17 Ni1 171.8(5) . . . 1_545 ?
O18 Mo4 O17 Ni1 151.8(6) . . . 1_545 ?
O12 P2 O18 Mo5 -151.2(4) . . . . ?
O5 P2 O18 Mo5 -30.3(5) . . . . ?
C27 P2 O18 Mo5 85.1(5) . . . . ?
O12 P2 O18 Mo4 -28.2(5) . . . . ?
O5 P2 O18 Mo4 92.7(4) . . . . ?
C27 P2 O18 Mo4 -151.9(4) . . . . ?
O20 Mo5 O18 P2 -121.5(4) . . . . ?
O21 Mo5 O18 P2 81.8(15) . . . . ?
O19 Mo5 O18 P2 135.8(5) . . . . ?
O4 Mo5 O18 P2 -20.7(4) . . . . ?
O3 Mo5 O18 P2 50.3(4) . . . . ?
O20 Mo5 O18 Mo4 101.8(3) . . . . ?
O21 Mo5 O18 Mo4 -54.9(14) . . . . ?
O19 Mo5 O18 Mo4 -0.9(2) . . . . ?
O4 Mo5 O18 Mo4 -157.4(3) . . . . ?
O3 Mo5 O18 Mo4 -86.4(2) . . . . ?
O16 Mo4 O18 P2 -87.6(9) . . . . ?
O17 Mo4 O18 P2 126.2(4) . . . . ?
O15 Mo4 O18 P2 26.6(4) . . . . ?
O19 Mo4 O18 P2 -135.2(5) . . . . ?
O11 Mo4 O18 P2 -47.4(4) . . . . ?
O16 Mo4 O18 Mo5 48.5(9) . . . . ?
O17 Mo4 O18 Mo5 -97.8(3) . . . . ?
O15 Mo4 O18 Mo5 162.6(3) . . . . ?
O19 Mo4 O18 Mo5 0.9(2) . . . . ?
O11 Mo4 O18 Mo5 88.6(2) . . . . ?
O20 Mo5 O19 Mo4 -82.5(4) . . . . ?
O21 Mo5 O19 Mo4 171.6(4) . . . . ?
O4 Mo5 O19 Mo4 46.1(7) . . . . ?
O18 Mo5 O19 Mo4 1.3(3) . . . . ?
O3 Mo5 O19 Mo4 86.3(4) . . . . ?
O16 Mo4 O19 Mo5 -166.8(4) . . . . ?
O17 Mo4 O19 Mo5 88.2(4) . . . . ?
O15 Mo4 O19 Mo5 -43.7(8) . . . . ?
O11 Mo4 O19 Mo5 -73.6(4) . . . . ?
O18 Mo4 O19 Mo5 -1.3(3) . . . . ?
O1 Ni1 N1 C1 2.4(8) . . . . ?
N2 Ni1 N1 C1 -172.7(8) . . . . ?
O90 Ni1 N1 C1 -80.0(8) . . . . ?
O17 Ni1 N1 C1 96.7(8) 1_565 . . . ?
N3 Ni1 N1 C1 -165.1(8) . . . . ?
O1 Ni1 N1 C5 178.5(6) . . . . ?
N2 Ni1 N1 C5 3.4(6) . . . . ?
O90 Ni1 N1 C5 96.1(6) . . . . ?
O17 Ni1 N1 C5 -87.2(6) 1_565 . . . ?
N3 Ni1 N1 C5 11.0(12) . . . . ?
O1 Ni1 N2 C7 84(3) . . . . ?
N1 Ni1 N2 C7 -178.8(7) . . . . ?
O90 Ni1 N2 C7 94.4(7) . . . . ?
O17 Ni1 N2 C7 -89.4(7) 1_565 . . . ?
N3 Ni1 N2 C7 4.2(6) . . . . ?
O1 Ni1 N2 C6 -110(3) . . . . ?
N1 Ni1 N2 C6 -12.9(6) . . . . ?
O90 Ni1 N2 C6 -99.6(7) . . . . ?
O17 Ni1 N2 C6 76.6(6) 1_565 . . . ?
N3 Ni1 N2 C6 170.2(7) . . . . ?
O1 Ni1 N3 C8 -164.6(6) . . . . ?
N2 Ni1 N3 C8 10.6(6) . . . . ?
N1 Ni1 N3 C8 3.0(12) . . . . ?
O90 Ni1 N3 C8 -81.4(7) . . . . ?
O17 Ni1 N3 C8 100.3(6) 1_565 . . . ?
O1 Ni1 N3 C12 -3.7(8) . . . . ?
N2 Ni1 N3 C12 171.5(9) . . . . ?
N1 Ni1 N3 C12 163.9(8) . . . . ?
O90 Ni1 N3 C12 79.4(8) . . . . ?
O17 Ni1 N3 C12 -98.8(8) 1_565 . . . ?
N5 Ni2 N4 C13 167.3(8) . . . . ?
O2 Ni2 N4 C13 -14.0(8) . . . . ?
N6 Ni2 N4 C13 156.6(8) . . . . ?
O91 Ni2 N4 C13 -100.2(8) . . . . ?
O92 Ni2 N4 C13 70.9(8) . . . . ?
N5 Ni2 N4 C17 -0.7(7) . . . . ?
O2 Ni2 N4 C17 178.0(6) . . . . ?
N6 Ni2 N4 C17 -11.5(13) . . . . ?
O91 Ni2 N4 C17 91.8(7) . . . . ?
O92 Ni2 N4 C17 -97.1(7) . . . . ?
O2 Ni2 N5 C19 71(13) . . . . ?
N4 Ni2 N5 C19 -179.0(7) . . . . ?
N6 Ni2 N5 C19 -3.0(7) . . . . ?
O91 Ni2 N5 C19 91.7(7) . . . . ?
O92 Ni2 N5 C19 -90.6(7) . . . . ?
O2 Ni2 N5 C18 -99(13) . . . . ?
N4 Ni2 N5 C18 10.4(7) . . . . ?
N6 Ni2 N5 C18 -173.6(7) . . . . ?
O91 Ni2 N5 C18 -79.0(7) . . . . ?
O92 Ni2 N5 C18 98.8(7) . . . . ?
N5 Ni2 N6 C24 -171.7(9) . . . . ?
O2 Ni2 N6 C24 9.6(9) . . . . ?
N4 Ni2 N6 C24 -161.0(8) . . . . ?
O91 Ni2 N6 C24 96.7(8) . . . . ?
O92 Ni2 N6 C24 -75.1(9) . . . . ?
N5 Ni2 N6 C20 -9.5(7) . . . . ?
O2 Ni2 N6 C20 171.9(6) . . . . ?
N4 Ni2 N6 C20 1.3(13) . . . . ?
O91 Ni2 N6 C20 -101.0(7) . . . . ?
O92 Ni2 N6 C20 87.1(7) . . . . ?
C5 N1 C1 C2 -2.4(14) . . . . ?
Ni1 N1 C1 C2 173.5(7) . . . . ?
N1 C1 C2 C3 0.0(15) . . . . ?
C1 C2 C3 C4 -1.0(14) . . . . ?
C2 C3 C4 C5 4.4(14) . . . . ?
C1 N1 C5 C4 5.8(13) . . . . ?
Ni1 N1 C5 C4 -170.5(6) . . . . ?
C1 N1 C5 C6 -178.4(8) . . . . ?
Ni1 N1 C5 C6 5.3(10) . . . . ?
C3 C4 C5 N1 -6.8(13) . . . . ?
C3 C4 C5 C6 177.8(9) . . . . ?
C7 N2 C6 C7 4.7(14) . . . 2_576 ?
Ni1 N2 C6 C7 -160.1(6) . . . 2_576 ?
C7 N2 C6 C5 -176.5(8) . . . . ?
Ni1 N2 C6 C5 18.8(9) . . . . ?
N1 C5 C6 N2 -15.4(11) . . . . ?
C4 C5 C6 N2 160.2(8) . . . . ?
N1 C5 C6 C7 163.3(9) . . . 2_576 ?
C4 C5 C6 C7 -21.1(15) . . . 2_576 ?
C6 N2 C7 C6 -4.6(14) . . . 2_576 ?
Ni1 N2 C7 C6 160.3(6) . . . 2_576 ?
C6 N2 C7 C8 178.0(8) . . . . ?
Ni1 N2 C7 C8 -17.1(10) . . . . ?
C12 N3 C8 C9 -10.4(14) . . . . ?
Ni1 N3 C8 C9 152.0(7) . . . . ?
C12 N3 C8 C7 174.6(8) . . . . ?
Ni1 N3 C8 C7 -23.0(10) . . . . ?
N2 C7 C8 N3 27.0(12) . . . . ?
C6 C7 C8 N3 -150.0(10) 2_576 . . . ?
N2 C7 C8 C9 -147.9(9) . . . . ?
C6 C7 C8 C9 35.2(15) 2_576 . . . ?
N3 C8 C9 C10 11.3(14) . . . . ?
C7 C8 C9 C10 -174.2(9) . . . . ?
C8 C9 C10 C11 -0.8(14) . . . . ?
C9 C10 C11 C12 -9.8(14) . . . . ?
C8 N3 C12 C11 -0.8(14) . . . . ?
Ni1 N3 C12 C11 -160.3(7) . . . . ?
C10 C11 C12 N3 11.0(15) . . . . ?
C17 N4 C13 C14 1.6(14) . . . . ?
Ni2 N4 C13 C14 -166.0(8) . . . . ?
N4 C13 C14 C15 -0.2(15) . . . . ?
C13 C14 C15 C16 -0.7(14) . . . . ?
C14 C15 C16 C17 0.2(14) . . . . ?
C13 N4 C17 C16 -2.1(14) . . . . ?
Ni2 N4 C17 C16 166.3(7) . . . . ?
C13 N4 C17 C18 -176.3(8) . . . . ?
Ni2 N4 C17 C18 -7.9(10) . . . . ?
C15 C16 C17 N4 1.2(14) . . . . ?
C15 C16 C17 C18 174.8(9) . . . . ?
C19 N5 C18 C19 -3.4(15) . . . 2_575 ?
Ni2 N5 C18 C19 166.3(6) . . . 2_575 ?
C19 N5 C18 C17 173.5(8) . . . . ?
Ni2 N5 C18 C17 -16.8(10) . . . . ?
N4 C17 C18 N5 15.8(11) . . . . ?
C16 C17 C18 N5 -158.3(9) . . . . ?
N4 C17 C18 C19 -168.0(9) . . . 2_575 ?
C16 C17 C18 C19 18.0(16) . . . 2_575 ?
C18 N5 C19 C18 3.3(15) . . . 2_575 ?
Ni2 N5 C19 C18 -166.5(6) . . . 2_575 ?
C18 N5 C19 C20 -176.3(8) . . . . ?
Ni2 N5 C19 C20 13.8(10) . . . . ?
C24 N6 C20 C21 7.1(15) . . . . ?
Ni2 N6 C20 C21 -155.8(8) . . . . ?
C24 N6 C20 C19 -178.1(9) . . . . ?
Ni2 N6 C20 C19 19.0(10) . . . . ?
N5 C19 C20 C21 152.9(10) . . . . ?
C18 C19 C20 C21 -26.7(16) 2_575 . . . ?
N5 C19 C20 N6 -21.6(11) . . . . ?
C18 C19 C20 N6 158.8(9) 2_575 . . . ?
N6 C20 C21 C22 -8.2(15) . . . . ?
C19 C20 C21 C22 177.7(9) . . . . ?
C20 C21 C22 C23 4.5(16) . . . . ?
C21 C22 C23 C24 0.2(17) . . . . ?
C20 N6 C24 C23 -2.1(15) . . . . ?
Ni2 N6 C24 C23 159.0(8) . . . . ?
C22 C23 C24 N6 -1.5(17) . . . . ?
O8 P1 C25 C26 69.9(8) . . . . ?
O3 P1 C25 C26 -168.8(6) . . . . ?
O11 P1 C25 C26 -50.7(8) . . . . ?
P1 C25 C26 C27 143.0(6) . . . 1_455 ?
O12 P2 C27 C26 64.7(8) . . . 1_655 ?
O18 P2 C27 C26 -171.4(6) . . . 1_655 ?
O5 P2 C27 C26 -51.7(7) . . . 1_655 ?
